data_2018560
loop_
_publ_author_name
'Fr\/ostrup, Brian'
'Peters, Dan'
'Bond, Andrew D.'

_publ_section_title
;
 Enantiomerically pure (1<i>S</i>,5<i>R</i>) and racemic
 3-(1-benzothiophen-2-yl)-8-azoniabicyclo[3.2.1]oct-2-ene acetate
;
_journal_coeditor_code EG3093
_journal_issue 8
_journal_name_full 'Acta Crystallographica Section C'
_journal_page_first o298
_journal_page_last o301
_journal_paper_doi 10.1107/S0108270112030569
_journal_volume 68
_journal_year 2012
_chemical_formula_iupac 'C15 H16 N S + , C2 H3 O2 -'
_chemical_formula_moiety 'C15 H16 N S +, C2 H3 O2 -'
_chemical_formula_sum 'C17 H19 N O2 S'
_chemical_formula_weight 301.39
_chemical_name_systematic
;
racemic 3-(1-benzothiophen-2-yl)-8-azoniabicyclo[3.2.1]oct-2-ene acetate
;
_space_group_IT_number 9
_symmetry_cell_setting monoclinic
_symmetry_space_group_name_Hall 'C -2yc'
_symmetry_space_group_name_H-M 'C 1 c 1'
_atom_sites_solution_hydrogens geom
_atom_sites_solution_primary direct
_atom_sites_solution_secondary difmap
_cell_angle_alpha 90.00
_cell_angle_beta 115.775(11)
_cell_angle_gamma 90.00
_cell_formula_units_Z 4
_cell_length_a 13.316(3)
_cell_length_b 14.195(3)
_cell_length_c 9.020(2)
_cell_measurement_reflns_used 2096
_cell_measurement_temperature 180(2)
_cell_measurement_theta_max 24.08
_cell_measurement_theta_min 2.22
_cell_volume 1535.3(6)
_computing_cell_refinement 'SAINT (Bruker, 2003)'
_computing_data_collection 'APEX2 (Bruker Nonius, 2004)'
_computing_data_reduction 'SAINT (Bruker, 2003)'
_computing_molecular_graphics 'SHELXTL (Sheldrick, 2008)'
_computing_publication_material 'SHELXTL (Sheldrick, 2008)'
_computing_structure_refinement 'SHELXTL (Sheldrick, 2008)'
_computing_structure_solution 'SHELXTL (Sheldrick, 2008)'
_diffrn_ambient_temperature 180(2)
_diffrn_measured_fraction_theta_full 0.995
_diffrn_measured_fraction_theta_max 0.956
_diffrn_measurement_device_type 'Bruker Nonius X8 APEXII CCD area-detector'
_diffrn_measurement_method 'thin-slice \w and \f'
_diffrn_radiation_monochromator graphite
_diffrn_radiation_source 'fine-focus sealed tube'
_diffrn_radiation_type MoK\a
_diffrn_radiation_wavelength 0.71073
_diffrn_reflns_av_R_equivalents 0.0327
_diffrn_reflns_av_sigmaI/netI 0.0509
_diffrn_reflns_limit_h_max 17
_diffrn_reflns_limit_h_min -16
_diffrn_reflns_limit_k_max 17
_diffrn_reflns_limit_k_min -18
_diffrn_reflns_limit_l_max 6
_diffrn_reflns_limit_l_min -12
_diffrn_reflns_number 6763
_diffrn_reflns_theta_full 25.00
_diffrn_reflns_theta_max 28.33
_diffrn_reflns_theta_min 3.81
_diffrn_standards_number 0
_exptl_absorpt_coefficient_mu 0.215
_exptl_absorpt_correction_T_max 0.985
_exptl_absorpt_correction_T_min 0.830
_exptl_absorpt_correction_type multi-scan
_exptl_absorpt_process_details '(SADABS; Sheldrick, 2003)'
_exptl_crystal_colour colourless
_exptl_crystal_density_diffrn 1.304
_exptl_crystal_density_method 'not measured'
_exptl_crystal_description block
_exptl_crystal_F_000 640
_exptl_crystal_size_max 0.20
_exptl_crystal_size_mid 0.10
_exptl_crystal_size_min 0.07
_refine_diff_density_max 0.378
_refine_diff_density_min -0.223
_refine_ls_abs_structure_details 'Flack (1983), with 731 Friedel pairs'
_refine_ls_abs_structure_Flack 0.08(6)
_refine_ls_extinction_method none
_refine_ls_goodness_of_fit_ref 1.026
_refine_ls_hydrogen_treatment constr
_refine_ls_matrix_type full
_refine_ls_number_parameters 191
_refine_ls_number_reflns 2761
_refine_ls_number_restraints 2
_refine_ls_restrained_S_all 1.026
_refine_ls_R_factor_all 0.0468
_refine_ls_R_factor_gt 0.0357
_refine_ls_shift/su_max 0.000
_refine_ls_shift/su_mean 0.000
_refine_ls_structure_factor_coef Fsqd
_refine_ls_weighting_details 'calc w = 1/[\s^2^(Fo^2^)+(0.0447P)^2^] where P=(Fo^2^+2Fc^2^)/3'
_refine_ls_weighting_scheme calc
_refine_ls_wR_factor_gt 0.0806
_refine_ls_wR_factor_ref 0.0836
_reflns_number_gt 2318
_reflns_number_total 2761
_reflns_threshold_expression I>2\s(I)
_cod_data_source_file eg3093.cif
_cod_data_source_block I
_cod_original_sg_symbol_H-M 'C c'
_cod_database_code 2018560
_cod_database_fobs_code 2018560

loop_
_symmetry_equiv_pos_as_xyz
'x, y, z'
'x, -y, z+1/2'
'x+1/2, y+1/2, z'
'x+1/2, -y+1/2, z+1/2'

loop_
_atom_site_type_symbol
_atom_site_label
_atom_site_fract_x
_atom_site_fract_y
_atom_site_fract_z
_atom_site_U_iso_or_equiv
_atom_site_adp_type
_atom_site_calc_flag
_atom_site_refinement_flags
_atom_site_occupancy
_atom_site_symmetry_multiplicity
S S1 0.82597(4) 0.69612(4) 0.69210(6) 0.02854(16) Uani d . 1 1
N N1 0.58047(15) 0.61525(13) 0.0583(2) 0.0226(4) Uani d . 1 1
H H1A 0.5646 0.5674 0.1136 0.027 Uiso calc R 1 1
H H1B 0.5269 0.6164 -0.0491 0.027 Uiso calc R 1 1
C C1 0.95027(18) 0.65266(16) 0.8414(3) 0.0221(5) Uani d . 1 1
C C2 1.0011(2) 0.67765(16) 1.0075(3) 0.0258(6) Uani d . 1 1
H H2A 0.9662 0.7204 1.0515 0.031 Uiso calc R 1 1
C C3 1.1026(2) 0.63897(16) 1.1052(3) 0.0269(6) Uani d . 1 1
H H3A 1.1392 0.6562 1.2181 0.032 Uiso calc R 1 1
C C4 1.1535(2) 0.57451(16) 1.0422(3) 0.0277(5) Uani d . 1 1
H H4A 1.2234 0.5478 1.1131 0.033 Uiso calc R 1 1
C C5 1.1038(2) 0.54946(17) 0.8798(3) 0.0275(6) Uani d . 1 1
H H5A 1.1391 0.5058 0.8380 0.033 Uiso calc R 1 1
C C6 0.99990(18) 0.58867(15) 0.7750(3) 0.0206(5) Uani d . 1 1
C C7 0.93440(18) 0.57468(16) 0.6004(3) 0.0230(5) Uani d . 1 1
H H7A 0.9545 0.5327 0.5357 0.028 Uiso calc R 1 1
C C8 0.83954(18) 0.62922(15) 0.5387(3) 0.0208(5) Uani d . 1 1
C C9 0.75738(18) 0.63749(15) 0.3669(3) 0.0213(5) Uani d . 1 1
C C10 0.7731(2) 0.58023(17) 0.2430(3) 0.0292(6) Uani d . 1 1
H H10A 0.7631 0.5130 0.2628 0.035 Uiso calc R 1 1
H H10B 0.8506 0.5884 0.2573 0.035 Uiso calc R 1 1
C C11 0.69385(19) 0.60461(17) 0.0673(3) 0.0261(5) Uani d . 1 1
H H11A 0.6951 0.5554 -0.0112 0.031 Uiso calc R 1 1
C C12 0.7142(2) 0.70305(18) 0.0157(4) 0.0374(6) Uani d . 1 1
H H12A 0.7931 0.7217 0.0795 0.045 Uiso calc R 1 1
H H12B 0.6963 0.7041 -0.1029 0.045 Uiso calc R 1 1
C C13 0.6380(2) 0.76940(18) 0.0511(3) 0.0363(6) Uani d . 1 1
H H13A 0.5790 0.7949 -0.0522 0.044 Uiso calc R 1 1
H H13B 0.6807 0.8224 0.1217 0.044 Uiso calc R 1 1
C C14 0.5883(2) 0.70743(15) 0.1404(3) 0.0234(5) Uani d . 1 1
H H14A 0.5134 0.7307 0.1247 0.028 Uiso calc R 1 1
C C15 0.6673(2) 0.69675(16) 0.3202(3) 0.0271(6) Uani d . 1 1
H H15A 0.6546 0.7310 0.4011 0.033 Uiso calc R 1 1
O O1 0.43447(16) 0.35790(13) 0.2336(2) 0.0392(5) Uani d . 1 1
O O2 0.52871(15) 0.48369(13) 0.2234(2) 0.0444(5) Uani d . 1 1
C C16 0.4560(2) 0.42187(18) 0.1567(3) 0.0282(5) Uani d . 1 1
C C17 0.3890(2) 0.4266(2) -0.0281(3) 0.0421(7) Uani d . 1 1
H H17A 0.3290 0.3798 -0.0632 0.063 Uiso calc R 1 1
H H17B 0.4378 0.4134 -0.0814 0.063 Uiso calc R 1 1
H H17C 0.3568 0.4897 -0.0595 0.063 Uiso calc R 1 1

loop_
_atom_site_aniso_label
_atom_site_aniso_U_11
_atom_site_aniso_U_22
_atom_site_aniso_U_33
_atom_site_aniso_U_12
_atom_site_aniso_U_13
_atom_site_aniso_U_23
S1 0.0257(3) 0.0390(3) 0.0187(3) 0.0054(3) 0.0076(2) -0.0028(3)
N1 0.0225(10) 0.0269(12) 0.0143(11) -0.0023(8) 0.0041(9) 0.0016(9)
C1 0.0209(12) 0.0235(12) 0.0198(12) -0.0016(10) 0.0069(11) 0.0051(11)
C2 0.0321(15) 0.0270(14) 0.0193(13) -0.0041(11) 0.0123(12) -0.0042(11)
C3 0.0317(14) 0.0297(14) 0.0156(13) -0.0079(11) 0.0068(11) -0.0013(11)
C4 0.0237(12) 0.0308(13) 0.0184(13) 0.0020(11) -0.0004(11) 0.0032(11)
C5 0.0270(13) 0.0270(14) 0.0273(14) 0.0041(11) 0.0107(12) -0.0023(11)
C6 0.0229(12) 0.0212(12) 0.0171(12) -0.0017(10) 0.0080(10) -0.0005(10)
C7 0.0188(12) 0.0275(12) 0.0163(13) -0.0021(10) 0.0017(10) 0.0044(10)
C8 0.0238(12) 0.0221(13) 0.0170(12) -0.0030(10) 0.0092(11) -0.0008(10)
C9 0.0219(12) 0.0244(12) 0.0169(13) -0.0016(10) 0.0076(10) -0.0030(10)
C10 0.0273(13) 0.0369(14) 0.0206(14) 0.0070(11) 0.0078(12) -0.0032(11)
C11 0.0241(13) 0.0356(14) 0.0176(12) 0.0075(10) 0.0081(11) -0.0029(10)
C12 0.0310(13) 0.0535(17) 0.0302(14) -0.0016(13) 0.0158(12) 0.0042(13)
C13 0.0465(16) 0.0311(14) 0.0310(16) -0.0024(13) 0.0167(14) 0.0052(12)
C14 0.0241(12) 0.0272(13) 0.0177(12) 0.0065(10) 0.0079(10) -0.0004(10)
C15 0.0266(13) 0.0339(14) 0.0167(13) 0.0050(11) 0.0055(11) -0.0028(11)
O1 0.0457(11) 0.0416(10) 0.0199(10) -0.0160(9) 0.0046(9) 0.0039(8)
O2 0.0494(12) 0.0506(12) 0.0192(10) -0.0246(10) 0.0018(9) 0.0047(9)
C16 0.0274(13) 0.0330(14) 0.0198(13) -0.0033(12) 0.0061(11) -0.0003(11)
C17 0.0444(17) 0.0483(16) 0.0192(14) -0.0113(14) 0.0002(13) 0.0057(13)

loop_
_atom_type_symbol
_atom_type_description
_atom_type_scat_dispersion_real
_atom_type_scat_dispersion_imag
_atom_type_scat_source
C C 0.0033 0.0016 'International Tables Vol C Tables 4.2.6.8 and 6.1.1.4'
H H 0.0000 0.0000 'International Tables Vol C Tables 4.2.6.8 and 6.1.1.4'
N N 0.0061 0.0033 'International Tables Vol C Tables 4.2.6.8 and 6.1.1.4'
O O 0.0106 0.0060 'International Tables Vol C Tables 4.2.6.8 and 6.1.1.4'
S S 0.1246 0.1234 'International Tables Vol C Tables 4.2.6.8 and 6.1.1.4'

loop_
_geom_angle_atom_site_label_1
_geom_angle_atom_site_label_2
_geom_angle_atom_site_label_3
_geom_angle
C1 S1 C8 91.68(11)
C11 N1 C14 102.31(17)
C11 N1 H1A 111.3
C14 N1 H1A 111.3
C11 N1 H1B 111.3
C14 N1 H1B 111.3
H1A N1 H1B 109.2
C2 C1 C6 121.7(2)
C2 C1 S1 126.77(18)
C6 C1 S1 111.54(17)
C3 C2 C1 118.2(2)
C3 C2 H2A 120.9
C1 C2 H2A 120.9
C2 C3 C4 121.3(2)
C2 C3 H3A 119.4
C4 C3 H3A 119.4
C5 C4 C3 120.8(2)
C5 C4 H4A 119.6
C3 C4 H4A 119.6
C4 C5 C6 119.6(2)
C4 C5 H5A 120.2
C6 C5 H5A 120.2
C1 C6 C5 118.5(2)
C1 C6 C7 112.4(2)
C5 C6 C7 129.0(2)
C8 C7 C6 112.1(2)
C8 C7 H7A 123.9
C6 C7 H7A 123.9
C7 C8 C9 127.3(2)
C7 C8 S1 112.18(17)
C9 C8 S1 120.47(16)
C15 C9 C8 121.7(2)
C15 C9 C10 120.0(2)
C8 C9 C10 118.26(19)
C9 C10 C11 113.90(19)
C9 C10 H10A 108.8
C11 C10 H10A 108.8
C9 C10 H10B 108.8
C11 C10 H10B 108.8
H10A C10 H10B 107.7
N1 C11 C10 108.04(18)
N1 C11 C12 101.56(18)
C10 C11 C12 113.0(2)
N1 C11 H11A 111.3
C10 C11 H11A 111.3
C12 C11 H11A 111.3
C13 C12 C11 106.22(19)
C13 C12 H12A 110.5
C11 C12 H12A 110.5
C13 C12 H12B 110.5
C11 C12 H12B 110.5
H12A C12 H12B 108.7
C12 C13 C14 103.70(18)
C12 C13 H13A 111.0
C14 C13 H13A 111.0
C12 C13 H13B 111.0
C14 C13 H13B 111.0
H13A C13 H13B 109.0
N1 C14 C15 108.21(18)
N1 C14 C13 101.42(18)
C15 C14 C13 111.5(2)
N1 C14 H14A 111.7
C15 C14 H14A 111.7
C13 C14 H14A 111.7
C9 C15 C14 119.9(2)
C9 C15 H15A 120.0
C14 C15 H15A 120.0
O1 C16 O2 124.1(2)
O1 C16 C17 118.5(2)
O2 C16 C17 117.5(2)
C16 C17 H17A 109.5
C16 C17 H17B 109.5
H17A C17 H17B 109.5
C16 C17 H17C 109.5
H17A C17 H17C 109.5
H17B C17 H17C 109.5

loop_
_geom_bond_atom_site_label_1
_geom_bond_atom_site_label_2
_geom_bond_distance
S1 C1 1.731(2)
S1 C8 1.751(2)
N1 C11 1.484(3)
N1 C14 1.484(3)
N1 H1A 0.920
N1 H1B 0.920
C1 C2 1.395(3)
C1 C6 1.402(3)
C2 C3 1.367(4)
C2 H2A 0.950
C3 C4 1.398(3)
C3 H3A 0.950
C4 C5 1.366(3)
C4 H4A 0.950
C5 C6 1.407(3)
C5 H5A 0.950
C6 C7 1.444(3)
C7 C8 1.376(3)
C7 H7A 0.950
C8 C9 1.462(3)
C9 C15 1.373(3)
C9 C10 1.469(3)
C10 C11 1.514(3)
C10 H10A 0.990
C10 H10B 0.990
C11 C12 1.534(3)
C11 H11A 1.000
C12 C13 1.517(4)
C12 H12A 0.990
C12 H12B 0.990
C13 C14 1.524(3)
C13 H13A 0.990
C13 H13B 0.990
C14 C15 1.509(3)
C14 H14A 1.000
C15 H15A 0.950
O1 C16 1.249(3)
O2 C16 1.250(3)
C16 C17 1.512(4)
C17 H17A 0.980
C17 H17B 0.980
C17 H17C 0.980

loop_
_geom_hbond_atom_site_label_D
_geom_hbond_atom_site_label_H
_geom_hbond_atom_site_label_A
_geom_hbond_site_symmetry_A
_geom_hbond_distance_DH
_geom_hbond_distance_HA
_geom_hbond_distance_DA
_geom_hbond_angle_DHA
N1 H1A O2 . 0.92 1.74 2.659(2) 175.3
N1 H1B O1 2_564 0.92 1.84 2.748(3) 167.8
N1 H1B O2 2_564 0.92 2.50 3.125(2) 125.0

loop_
_geom_torsion_atom_site_label_1
_geom_torsion_atom_site_label_2
_geom_torsion_atom_site_label_3
_geom_torsion_atom_site_label_4
_geom_torsion
C8 S1 C1 C2 177.6(2)
C8 S1 C1 C6 -0.21(17)
C6 C1 C2 C3 0.9(3)
S1 C1 C2 C3 -176.72(17)
C1 C2 C3 C4 -1.3(3)
C2 C3 C4 C5 1.1(4)
C3 C4 C5 C6 -0.3(3)
C2 C1 C6 C5 -0.2(3)
S1 C1 C6 C5 177.79(17)
C2 C1 C6 C7 -178.6(2)
S1 C1 C6 C7 -0.7(2)
C4 C5 C6 C1 -0.1(3)
C4 C5 C6 C7 178.0(2)
C1 C6 C7 C8 1.5(3)
C5 C6 C7 C8 -176.8(2)
C6 C7 C8 C9 176.19(19)
C6 C7 C8 S1 -1.6(2)
C1 S1 C8 C7 1.07(17)
C1 S1 C8 C9 -176.92(18)
C7 C8 C9 C15 -178.1(2)
S1 C8 C9 C15 -0.5(3)
C7 C8 C9 C10 2.0(3)
S1 C8 C9 C10 179.61(16)
C15 C9 C10 C11 8.8(3)
C8 C9 C10 C11 -171.33(19)
C14 N1 C11 C10 74.2(2)
C14 N1 C11 C12 -44.9(2)
C9 C10 C11 N1 -44.6(3)
C9 C10 C11 C12 66.9(3)
N1 C11 C12 C13 23.1(3)
C10 C11 C12 C13 -92.4(2)
C11 C12 C13 C14 6.6(3)
C11 N1 C14 C15 -67.7(2)
C11 N1 C14 C13 49.7(2)
C12 C13 C14 N1 -33.9(3)
C12 C13 C14 C15 81.1(2)
C8 C9 C15 C14 176.35(19)
C10 C9 C15 C14 -3.8(3)
N1 C14 C15 C9 34.3(3)
C13 C14 C15 C9 -76.4(3)
